data_7060113
loop_
_publ_author_name
'Sun, Xing-Yu'
'Zhang, Wei-Feng'
'Pan, Hong-Mei'
'Ma, Yue-Yu'
'Jing, Zhi-Hong'

_publ_section_title
;
 Broadband yellow light emitting performance based on zero-dimensional
 hybrid lead bromide trimers
;
_journal_issue 48
_journal_name_full 'New Journal of Chemistry'
_journal_page_first 21146
_journal_page_last 21151
_journal_paper_doi 10.1039/D0NJ04686H
_journal_volume 44
_journal_year 2020
_chemical_formula_sum 'C22 H60 Br12 N6 Pb3'
_chemical_formula_weight 1989.25
_chemical_name_systematic '[PMDPTA]2Pb3Br12'
_space_group_IT_number 19
_space_group_name_Hall 'P 2ac 2ab'
_space_group_name_H-M_alt 'P 21 21 21'
_symmetry_cell_setting Orthorhombic'
_symmetry_space_group_name_H-M 'P 21 21 21'
_atom_sites_solution_hydrogens geom
_atom_sites_solution_primary direct
_atom_sites_solution_secondary difmap
_audit_creation_method SHELXL-97
_audit_update_record
;
2020-09-17 deposited with the CCDC.	2020-11-09 downloaded from the CCDC.
;
_cell_angle_alpha 90.00
_cell_angle_beta 90.00
_cell_angle_gamma 90.00
_cell_formula_units_Z 4
_cell_length_a 9.9716(12)
_cell_length_b 15.7329(19)
_cell_length_c 31.996(4)
_cell_measurement_reflns_used 5612
_cell_measurement_temperature 296(2)
_cell_measurement_theta_max 18.12
_cell_measurement_theta_min 2.31
_cell_volume 5019.6(11)
_computing_cell_refinement 'Bruker SAINT'
_computing_data_collection 'Bruker APEX2'
_computing_data_reduction 'Bruker SAINT'
_computing_molecular_graphics 'Bruker SHELXTL'
_computing_publication_material 'Bruker SHELXTL'
_computing_structure_refinement 'SHELXL-97 (Sheldrick, 2008)'
_computing_structure_solution 'SHELXS-97 (Sheldrick, 2008)'
_diffrn_ambient_temperature 296(2)
_diffrn_measured_fraction_theta_full 0.995
_diffrn_measured_fraction_theta_max 0.995
_diffrn_measurement_device_type 'Bruker APEX-II CCD'
_diffrn_measurement_method '\f and \w scans'
_diffrn_radiation_monochromator graphite
_diffrn_radiation_source 'fine-focus sealed tube'
_diffrn_radiation_type MoK\a
_diffrn_radiation_wavelength 0.71073
_diffrn_reflns_av_R_equivalents 0.0719
_diffrn_reflns_av_sigmaI/netI 0.0494
_diffrn_reflns_limit_h_max 9
_diffrn_reflns_limit_h_min -9
_diffrn_reflns_limit_k_max 14
_diffrn_reflns_limit_k_min -14
_diffrn_reflns_limit_l_max 29
_diffrn_reflns_limit_l_min -29
_diffrn_reflns_number 28366
_diffrn_reflns_theta_full 27.541
_diffrn_reflns_theta_max 27.541
_diffrn_reflns_theta_min 1.27
_exptl_absorpt_coefficient_mu 19.612
_exptl_absorpt_correction_type none
_exptl_crystal_colour colorless
_exptl_crystal_density_diffrn 2.632
_exptl_crystal_density_method 'not measured'
_exptl_crystal_description rod
_exptl_crystal_F_000 3600
_exptl_crystal_size_max 0.14
_exptl_crystal_size_mid 0.13
_exptl_crystal_size_min 0.12
_refine_diff_density_max 0.883
_refine_diff_density_min -0.473
_refine_diff_density_rms 0.110
_refine_ls_abs_structure_details 'Flack H D (1983), Acta Cryst. A39, 876-881'
_refine_ls_abs_structure_Flack -0.016(11)
_refine_ls_extinction_coef 0.000075(18)
_refine_ls_extinction_expression Fc^*^=kFc[1+0.001xFc^2^\l^3^/sin(2\q)]^-1/4^
_refine_ls_extinction_method SHELXL
_refine_ls_goodness_of_fit_ref 1.035
_refine_ls_hydrogen_treatment mixed
_refine_ls_matrix_type full
_refine_ls_number_parameters 374
_refine_ls_number_reflns 4172
_refine_ls_number_restraints 87
_refine_ls_restrained_S_all 1.064
_refine_ls_R_factor_all 0.0356
_refine_ls_R_factor_gt 0.0284
_refine_ls_shift/su_max 0.001
_refine_ls_shift/su_mean 0.000
_refine_ls_structure_factor_coef Fsqd
_refine_ls_weighting_details 'calc w=1/[\s^2^(Fo^2^)+(0.0126P)^2^+13.9943P] where P=(Fo^2^+2Fc^2^)/3'
_refine_ls_weighting_scheme calc
_refine_ls_wR_factor_gt 0.0583
_refine_ls_wR_factor_ref 0.0607
_reflns_number_gt 3756
_reflns_number_total 4172
_reflns_threshold_expression >2sigma(I)
_cod_data_source_file d0nj04686h2.cif
_cod_data_source_block 1_CCDC1
_cod_depositor_comments 'Adding full bibliography for 7060112--7060113.cif.'
_cod_original_cell_volume 5019.6(10)
_cod_original_sg_symbol_H-M P2(1)2(1)2(1)
_cod_database_code 7060113

loop_
_symmetry_equiv_pos_as_xyz
'x, y, z'
'-x+1/2, -y, z+1/2'
'-x, y+1/2, -z+1/2'
'x+1/2, -y+1/2, -z'

loop_
_atom_site_label
_atom_site_type_symbol
_atom_site_fract_x
_atom_site_fract_y
_atom_site_fract_z
_atom_site_U_iso_or_equiv
_atom_site_adp_type
_atom_site_occupancy
_atom_site_symmetry_multiplicity
_atom_site_calc_flag
_atom_site_refinement_flags
_atom_site_disorder_assembly
_atom_site_disorder_group
Pb1 Pb 0.27672(6) 0.31698(4) 0.38064(2) 0.0400(2) Uani 1 1 d . . .
Pb2 Pb 0.27139(6) 0.55978(4) 0.42484(2) 0.0434(2) Uani 1 1 d . . .
Pb3 Pb 0.31890(6) 0.08129(4) 0.33436(2) 0.0419(2) Uani 1 1 d . . .
Br1 Br 0.22758(19) 0.15484(12) 0.42517(6) 0.0645(6) Uani 1 1 d . . .
Br2 Br 0.42464(19) 0.06375(13) 0.25151(5) 0.0604(6) Uani 1 1 d . . .
Br3 Br 0.52415(17) 0.23204(12) 0.34513(6) 0.0553(5) Uani 1 1 d . . .
Br4 Br 0.03615(16) 0.40968(13) 0.41725(6) 0.0582(5) Uani 1 1 d . . .
Br5 Br 0.0949(2) 0.68078(13) 0.38542(6) 0.0698(6) Uani 1 1 d . . .
Br6 Br 0.34874(18) 0.48573(12) 0.33649(6) 0.0573(6) Uani 1 1 d . . .
Br7 Br 0.4991(2) -0.03699(13) 0.36944(6) 0.0722(6) Uani 1 1 d . . .
Br8 Br 0.43085(17) 0.39642(13) 0.45807(6) 0.0546(6) Uani 1 1 d . . .
Br9 Br 0.1784(2) 0.60563(15) 0.50806(6) 0.0790(7) Uani 1 1 d . . .
Br10 Br 0.12055(19) -0.05047(14) 0.31227(7) 0.0711(6) Uani 1 1 d . . .
Br11 Br 0.1195(2) 0.24528(16) 0.31026(8) 0.0992(9) Uani 1 1 d . . .
Br12 Br 0.4994(2) 0.66817(15) 0.42953(7) 0.0880(7) Uani 1 1 d . . .
N1 N 0.1951(16) 0.5965(11) 0.2598(5) 0.080(5) Uani 1 1 d U . .
H1C H 0.2487 0.5744 0.2801 0.096 Uiso 1 1 calc R . .
N2 N 0.2384(18) 0.3295(13) 0.5402(6) 0.116(5) Uani 1 1 d DU . .
H2C H 0.2816 0.3512 0.5175 0.139 Uiso 1 1 calc R . .
C1 C 0.251(3) 0.746(2) 0.2764(10) 0.182(11) Uiso 1 1 d DU . .
H1A H 0.1815 0.7362 0.2969 0.218 Uiso 1 1 calc R . .
H1B H 0.2316 0.7991 0.2623 0.218 Uiso 1 1 calc R . .
N3 N -0.1781(15) 0.4660(12) 0.3455(5) 0.078(5) Uani 1 1 d . . .
H3C H -0.1116 0.4529 0.3639 0.094 Uiso 1 1 calc R . .
C2 C 0.376(3) 0.754(2) 0.2974(8) 0.168(8) Uani 1 1 d DU . .
H2A H 0.3760 0.7061 0.3165 0.202 Uiso 1 1 calc R . .
H2B H 0.3633 0.8037 0.3149 0.202 Uiso 1 1 calc R . .
C3 C 0.052(2) 0.6050(15) 0.2777(6) 0.088(7) Uani 1 1 d . . .
H3A H 0.0505 0.6491 0.2989 0.106 Uiso 1 1 calc R . .
H3B H -0.0090 0.6220 0.2555 0.106 Uiso 1 1 calc R . .
C4 C -0.204(2) 0.3910(15) 0.3197(8) 0.123(9) Uani 1 1 d . . .
H4A H -0.1245 0.3769 0.3042 0.185 Uiso 1 1 calc R . .
H4B H -0.2758 0.4029 0.3006 0.185 Uiso 1 1 calc R . .
H4C H -0.2284 0.3441 0.3372 0.185 Uiso 1 1 calc R . .
C5 C 0.254(2) 0.2379(14) 0.5377(7) 0.123(7) Uani 1 1 d U . .
H5A H 0.3467 0.2234 0.5412 0.184 Uiso 1 1 calc R . .
H5B H 0.2234 0.2184 0.5109 0.184 Uiso 1 1 calc R . .
H5C H 0.2019 0.2115 0.5593 0.184 Uiso 1 1 calc R . .
N4 N 0.522(3) 0.7606(15) 0.2838(6) 0.127(7) Uani 1 1 d U . .
H4D H 0.5355 0.7159 0.2662 0.153 Uiso 1 1 calc R . .
C6 C -0.130(2) 0.5377(12) 0.3182(7) 0.075(7) Uani 1 1 d . . .
H6A H -0.1209 0.5885 0.3352 0.089 Uiso 1 1 calc R . .
H6B H -0.1970 0.5489 0.2970 0.089 Uiso 1 1 calc R . .
C7 C 0.0015(19) 0.5206(13) 0.2970(6) 0.071(6) Uani 1 1 d . . .
H7A H -0.0100 0.4781 0.2754 0.085 Uiso 1 1 calc R . .
H7B H 0.0663 0.4996 0.3171 0.085 Uiso 1 1 calc R . .
C8 C 0.808(3) 0.5319(14) 0.4929(8) 0.159(11) Uani 1 1 d U . .
H8A H 0.8311 0.5243 0.4640 0.238 Uiso 1 1 calc R . .
H8B H 0.7253 0.5032 0.4988 0.238 Uiso 1 1 calc R . .
H8C H 0.8780 0.5086 0.5102 0.238 Uiso 1 1 calc R . .
N5 N 0.794(3) 0.6182(12) 0.5014(7) 0.150(7) Uani 1 1 d DU . .
H5D H 0.7083 0.6227 0.4919 0.180 Uiso 1 1 calc R . .
C9 C 0.766(3) 0.6442(16) 0.5430(7) 0.149(8) Uani 1 1 d DU . .
H9A H 0.8471 0.6409 0.5595 0.179 Uiso 1 1 calc R . .
H9B H 0.7364 0.7030 0.5428 0.179 Uiso 1 1 calc R . .
C10 C 0.667(3) 0.5939(19) 0.5615(10) 0.158(9) Uani 1 1 d DU . .
H10A H 0.6777 0.5371 0.5503 0.190 Uiso 1 1 calc R . .
H10B H 0.6883 0.5906 0.5910 0.190 Uiso 1 1 calc R . .
C11 C 0.533(3) 0.6128(18) 0.5589(10) 0.157(10) Uani 1 1 d DU . .
H11A H 0.5027 0.5975 0.5311 0.188 Uiso 1 1 calc R . .
H11B H 0.5233 0.6739 0.5616 0.188 Uiso 1 1 calc R . .
C12 C 0.848(2) 0.6770(16) 0.4746(8) 0.139(10) Uani 1 1 d U . .
H12A H 0.8658 0.6506 0.4481 0.209 Uiso 1 1 calc R . .
H12B H 0.9303 0.6986 0.4861 0.209 Uiso 1 1 calc R . .
H12C H 0.7860 0.7230 0.4708 0.209 Uiso 1 1 calc R . .
C13 C 0.103(2) 0.3486(18) 0.5347(9) 0.159(9) Uani 1 1 d DU . .
H13A H 0.0723 0.3250 0.5087 0.239 Uiso 1 1 calc R . .
H13B H 0.0912 0.4092 0.5342 0.239 Uiso 1 1 calc R . .
H13C H 0.0520 0.3248 0.5573 0.239 Uiso 1 1 calc R . .
C14 C -0.3001(19) 0.4902(18) 0.3700(8) 0.158(13) Uani 1 1 d . . .
H14A H -0.2813 0.5400 0.3863 0.236 Uiso 1 1 calc R . .
H14B H -0.3246 0.4443 0.3882 0.236 Uiso 1 1 calc R . .
H14C H -0.3727 0.5018 0.3511 0.236 Uiso 1 1 calc R . .
C15 C 0.196(2) 0.5398(18) 0.2252(7) 0.145(12) Uani 1 1 d . . .
H15A H 0.2852 0.5347 0.2145 0.218 Uiso 1 1 calc R . .
H15B H 0.1378 0.5615 0.2037 0.218 Uiso 1 1 calc R . .
H15C H 0.1641 0.4850 0.2340 0.218 Uiso 1 1 calc R . .
N6 N 0.434(2) 0.5687(13) 0.5920(6) 0.131(8) Uani 1 1 d DU . .
H6C H 0.4935 0.5575 0.6129 0.157 Uiso 1 1 calc RD . .
C16 C 0.568(4) 0.8309(18) 0.2626(8) 0.167(12) Uani 1 1 d U . .
H16A H 0.5120 0.8408 0.2386 0.251 Uiso 1 1 calc R . .
H16B H 0.6584 0.8214 0.2537 0.251 Uiso 1 1 calc R . .
H16C H 0.5645 0.8796 0.2806 0.251 Uiso 1 1 calc R . .
C17 C 0.249(3) 0.6823(16) 0.2481(8) 0.131(10) Uani 1 1 d U . .
H17A H 0.3401 0.6741 0.2383 0.158 Uiso 1 1 calc R . .
H17B H 0.1972 0.7022 0.2243 0.158 Uiso 1 1 calc R . .
C18 C 0.422(3) 0.4760(18) 0.5720(9) 0.191(15) Uani 1 1 d DU . .
H18A H 0.5093 0.4490 0.5692 0.230 Uiso 1 1 calc RD . .
H18B H 0.3783 0.4774 0.5449 0.230 Uiso 1 1 calc R . .
C19 C 0.3491(18) 0.6238(14) 0.6130(6) 0.091(7) Uani 1 1 d DU . .
H19A H 0.3831 0.6807 0.6109 0.136 Uiso 1 1 calc R . .
H19B H 0.3442 0.6077 0.6419 0.136 Uiso 1 1 calc R . .
H19C H 0.2612 0.6212 0.6009 0.136 Uiso 1 1 calc R . .
C20 C 0.606(3) 0.7437(15) 0.3201(7) 0.134(10) Uani 1 1 d U . .
H21A H 0.5738 0.6943 0.3345 0.200 Uiso 1 1 calc R . .
H21B H 0.6042 0.7917 0.3386 0.200 Uiso 1 1 calc R . .
H21C H 0.6970 0.7339 0.3111 0.200 Uiso 1 1 calc R . .
C22 C 0.326(3) 0.3560(16) 0.5802(8) 0.137(6) Uiso 1 1 d DU . .
H22A H 0.3028 0.3141 0.6011 0.165 Uiso 1 1 calc R . .
H22B H 0.4177 0.3426 0.5720 0.165 Uiso 1 1 calc R . .
C23 C 0.339(3) 0.4343(18) 0.6037(9) 0.171(11) Uiso 1 1 d DU . .
H23A H 0.3858 0.4267 0.6300 0.205 Uiso 1 1 calc R . .
H23B H 0.2542 0.4627 0.6081 0.205 Uiso 1 1 calc R . .

loop_
_atom_site_aniso_label
_atom_site_aniso_U_11
_atom_site_aniso_U_22
_atom_site_aniso_U_33
_atom_site_aniso_U_23
_atom_site_aniso_U_13
_atom_site_aniso_U_12
Pb1 0.0430(4) 0.0331(4) 0.0437(4) -0.0011(3) -0.0003(3) 0.0021(3)
Pb2 0.0483(4) 0.0399(5) 0.0420(4) -0.0030(3) -0.0045(4) 0.0033(4)
Pb3 0.0425(4) 0.0401(5) 0.0431(4) -0.0023(4) 0.0010(3) 0.0018(4)
Br1 0.0769(13) 0.0535(14) 0.0629(12) 0.0075(10) 0.0122(12) -0.0098(12)
Br2 0.0766(13) 0.0601(16) 0.0444(11) -0.0089(11) 0.0058(10) -0.0112(12)
Br3 0.0466(11) 0.0529(13) 0.0663(13) -0.0068(11) 0.0125(10) -0.0031(10)
Br4 0.0414(10) 0.0678(15) 0.0654(13) -0.0047(12) 0.0027(10) 0.0064(11)
Br5 0.0880(14) 0.0571(15) 0.0644(13) -0.0010(11) -0.0104(12) 0.0241(12)
Br6 0.0667(12) 0.0606(14) 0.0447(11) 0.0132(10) 0.0027(11) 0.0057(11)
Br7 0.0707(13) 0.0626(15) 0.0832(15) -0.0038(12) -0.0227(12) 0.0153(12)
Br8 0.0518(11) 0.0570(14) 0.0548(12) 0.0093(10) -0.0051(10) 0.0076(10)
Br9 0.0840(15) 0.1033(19) 0.0497(13) -0.0058(12) 0.0043(12) 0.0061(14)
Br10 0.0610(12) 0.0720(16) 0.0801(14) -0.0032(12) -0.0074(12) -0.0146(12)
Br11 0.1031(18) 0.092(2) 0.1023(18) -0.0295(15) -0.0588(16) 0.0269(15)
Br12 0.0660(14) 0.0846(19) 0.1133(18) -0.0133(15) 0.0060(14) -0.0241(14)
N1 0.064(11) 0.084(14) 0.092(14) 0.035(11) -0.014(11) -0.023(11)
N2 0.100(8) 0.113(9) 0.136(9) 0.043(8) 0.001(8) -0.001(9)
N3 0.055(11) 0.073(14) 0.107(14) 0.012(13) -0.024(11) 0.002(10)
C2 0.180(15) 0.183(15) 0.141(14) 0.012(13) 0.077(13) 0.117(14)
C3 0.12(2) 0.08(2) 0.059(14) 0.017(13) -0.015(14) 0.007(16)
C4 0.106(19) 0.11(2) 0.15(2) -0.03(2) -0.017(19) -0.011(18)
C5 0.104(14) 0.098(15) 0.165(16) 0.012(15) 0.003(15) -0.020(14)
N4 0.167(16) 0.133(16) 0.081(14) -0.021(12) 0.017(13) 0.049(15)
C6 0.086(17) 0.037(14) 0.100(17) -0.012(14) -0.049(14) 0.010(13)
C7 0.053(13) 0.077(18) 0.083(15) 0.005(13) -0.020(13) 0.012(13)
C8 0.20(2) 0.065(17) 0.21(2) -0.036(18) 0.13(2) 0.030(19)
N5 0.215(17) 0.061(13) 0.175(17) -0.028(12) 0.116(15) -0.014(13)
C9 0.200(19) 0.078(15) 0.169(17) -0.038(14) 0.059(17) 0.005(14)
C10 0.19(2) 0.092(16) 0.190(18) -0.045(14) 0.059(19) 0.016(16)
C11 0.18(2) 0.090(18) 0.20(2) -0.010(16) 0.05(2) 0.008(18)
C12 0.14(2) 0.10(2) 0.17(2) 0.031(19) 0.045(19) -0.033(18)
C13 0.110(15) 0.168(18) 0.200(18) 0.094(16) 0.031(16) 0.020(16)
C14 0.039(14) 0.24(4) 0.20(3) 0.02(3) 0.035(18) 0.022(18)
C15 0.12(2) 0.24(3) 0.075(17) -0.08(2) -0.009(16) -0.05(2)
N6 0.19(2) 0.116(18) 0.090(15) 0.038(13) 0.056(14) 0.057(16)
C16 0.30(3) 0.12(2) 0.09(2) -0.026(18) 0.01(2) 0.02(3)
C17 0.13(2) 0.12(2) 0.15(2) 0.06(2) 0.04(2) 0.000(19)
C18 0.13(2) 0.17(3) 0.27(4) -0.01(3) 0.02(3) 0.03(2)
C19 0.080(14) 0.13(2) 0.064(15) -0.014(13) 0.020(13) 0.018(14)
C20 0.17(2) 0.098(19) 0.13(2) -0.029(16) -0.065(19) 0.039(17)

loop_
_atom_type_symbol
_atom_type_description
_atom_type_scat_dispersion_real
_atom_type_scat_dispersion_imag
_atom_type_scat_source
C C 0.0033 0.0016 'International Tables Vol C Tables 4.2.6.8 and 6.1.1.4'
H H 0.0000 0.0000 'International Tables Vol C Tables 4.2.6.8 and 6.1.1.4'
N N 0.0061 0.0033 'International Tables Vol C Tables 4.2.6.8 and 6.1.1.4'
Br Br -0.2901 2.4595 'International Tables Vol C Tables 4.2.6.8 and 6.1.1.4'
Pb Pb -3.3944 10.1111 'International Tables Vol C Tables 4.2.6.8 and 6.1.1.4'

loop_
_geom_angle_atom_site_label_1
_geom_angle_atom_site_label_2
_geom_angle_atom_site_label_3
_geom_angle
_geom_angle_site_symmetry_1
_geom_angle_site_symmetry_3
_geom_angle_publ_flag
Br1 Pb1 Br11 87.14(7) . . ?
Br1 Pb1 Br3 86.28(5) . . ?
Br11 Pb1 Br3 88.73(6) . . ?
Br1 Pb1 Br4 95.58(6) . . ?
Br11 Pb1 Br4 93.32(6) . . ?
Br3 Pb1 Br4 177.29(6) . . ?
Br1 Pb1 Br6 175.93(6) . . ?
Br11 Pb1 Br6 95.88(7) . . ?
Br3 Pb1 Br6 91.05(5) . . ?
Br4 Pb1 Br6 86.98(5) . . ?
Br1 Pb1 Br8 92.51(5) . . ?
Br11 Pb1 Br8 177.08(7) . . ?
Br3 Pb1 Br8 94.14(5) . . ?
Br4 Pb1 Br8 83.83(5) . . ?
Br6 Pb1 Br8 84.61(5) . . ?
Br12 Pb2 Br5 96.62(7) . . ?
Br12 Pb2 Br9 93.32(7) . . ?
Br5 Pb2 Br9 92.41(6) . . ?
Br12 Pb2 Br6 94.20(6) . . ?
Br5 Pb2 Br6 90.06(5) . . ?
Br9 Pb2 Br6 171.76(6) . . ?
Br12 Pb2 Br8 93.82(6) . . ?
Br5 Pb2 Br8 167.91(6) . . ?
Br9 Pb2 Br8 93.05(6) . . ?
Br6 Pb2 Br8 83.09(5) . . ?
Br7 Pb3 Br2 94.03(6) . . ?
Br7 Pb3 Br10 93.37(6) . . ?
Br2 Pb3 Br10 87.56(6) . . ?
Br7 Pb3 Br3 92.25(6) . . ?
Br2 Pb3 Br3 86.26(5) . . ?
Br10 Pb3 Br3 171.92(6) . . ?
Pb1 Br3 Pb3 81.03(5) . . ?
Pb1 Br6 Pb2 81.42(5) . . ?
Pb1 Br8 Pb2 79.42(4) . . ?
C15 N1 C17 111.6(19) . . ?
C15 N1 C3 110.2(17) . . ?
C17 N1 C3 110.3(18) . . ?
C13 N2 C5 108(2) . . ?
C13 N2 C22 125(2) . . ?
C5 N2 C22 104.0(18) . . ?
C17 C1 C2 114(3) . . ?
C4 N3 C6 109.4(17) . . ?
C4 N3 C14 111.0(17) . . ?
C6 N3 C14 111.9(18) . . ?
C1 C2 N4 135(3) . . ?
C7 C3 N1 111.9(17) . . ?
C16 N4 C20 110(3) . . ?
C16 N4 C2 121(3) . . ?
C20 N4 C2 108(2) . . ?
N3 C6 C7 114.1(16) . . ?
C6 C7 C3 108.1(18) . . ?
C12 N5 C8 120(2) . . ?
C12 N5 C9 118(2) . . ?
C8 N5 C9 119(2) . . ?
C10 C9 N5 112(3) . . ?
C11 C10 C9 123(3) . . ?
C10 C11 N6 118(3) . . ?
C18 N6 C19 136(2) . . ?
C18 N6 C11 99.9(17) . . ?
C19 N6 C11 115(2) . . ?
C1 C17 N1 120(3) . . ?
N6 C18 C23 100(2) . . ?
C23 C22 N2 133(3) . . ?
C22 C23 C18 94(2) . . ?

loop_
_geom_bond_atom_site_label_1
_geom_bond_atom_site_label_2
_geom_bond_distance
_geom_bond_site_symmetry_2
_geom_bond_publ_flag
Pb1 Br1 2.9627(19) . ?
Pb1 Br11 2.967(2) . ?
Pb1 Br3 3.0272(19) . ?
Pb1 Br4 3.0420(18) . ?
Pb1 Br6 3.092(2) . ?
Pb1 Br8 3.172(2) . ?
Pb2 Br12 2.846(2) . ?
Pb2 Br5 2.883(2) . ?
Pb2 Br9 2.910(2) . ?
Pb2 Br6 3.153(2) . ?
Pb2 Br8 3.204(2) . ?
Pb3 Br7 2.820(2) . ?
Pb3 Br2 2.8662(19) . ?
Pb3 Br10 2.951(2) . ?
Pb3 Br3 3.1516(19) . ?
N1 C15 1.42(2) . ?
N1 C17 1.50(3) . ?
N1 C3 1.55(2) . ?
N2 C13 1.395(16) . ?
N2 C5 1.45(2) . ?
N2 C22 1.61(3) . ?
C1 C17 1.35(3) . ?
C1 C2 1.416(19) . ?
N3 C4 1.46(2) . ?
N3 C6 1.51(2) . ?
N3 C14 1.50(2) . ?
C2 N4 1.52(3) . ?
C3 C7 1.55(3) . ?
N4 C16 1.38(3) . ?
N4 C20 1.46(3) . ?
C6 C7 1.50(2) . ?
C8 N5 1.39(3) . ?
N5 C12 1.37(3) . ?
N5 C9 1.420(17) . ?
C9 C10 1.40(3) . ?
C10 C11 1.369(18) . ?
C11 N6 1.61(3) . ?
N6 C18 1.60(2) . ?
N6 C19 1.385(16) . ?
C18 C23 1.464(19) . ?
C22 C23 1.449(18) . ?
